data_4332857
loop_
_publ_author_name
'Zheng, Shao-Liang'
'Gembicky, Milan'
'Messerschmidt, Marc'
'Dominiak, Paulina M.'
'Coppens, Philip'

_publ_section_title
;
 Effect of the Environment on Molecular Properties:&#x00A0; Synthesis,
 Structure, and Photoluminescence of Cu(I)
 Bis(2,9-dimethyl-1,10-phenanthroline) Nanoclusters in Eight Different
 Supramolecular Frameworks
;
_journal_issue 23
_journal_name_full 'Inorganic Chemistry'
_journal_page_first 9281
_journal_page_last 9289
_journal_paper_doi 10.1021/ic0609709
_journal_volume 45
_journal_year 2006
_chemical_formula_sum 'C67 H70 Cu N4 O10'
_chemical_formula_weight 1154.82
_chemical_name_common Cu(dmp)2-CECR-2H2O-Benzene
_chemical_name_systematic
; 
 ? 
;
_space_group_IT_number 14
_symmetry_cell_setting monoclinic
_symmetry_space_group_name_Hall '-P 2ybc'
_symmetry_space_group_name_H-M 'P 1 21/c 1'
_atom_sites_solution_hydrogens geom
_atom_sites_solution_primary direct
_atom_sites_solution_secondary difmap
_audit_creation_method SHELXL-97
_cell_angle_alpha 90.00
_cell_angle_beta 108.581(3)
_cell_angle_gamma 90.00
_cell_formula_units_Z 4
_cell_length_a 13.0488(6)
_cell_length_b 21.5696(10)
_cell_length_c 22.1531(9)
_cell_measurement_reflns_used 628
_cell_measurement_temperature 90(2)
_cell_measurement_theta_max 25
_cell_measurement_theta_min 2.5
_cell_volume 5910.1(5)
_computing_cell_refinement 'Bruker SMART'
_computing_data_collection 'Bruker SMART'
_computing_data_reduction 'Bruker SAINT'
_computing_molecular_graphics 'Bruker SHELXTL'
_computing_publication_material 'Bruker SHELXTL'
_computing_structure_refinement 'SHELXL-97 (Sheldrick, 1997)'
_computing_structure_solution 'SHELXS-97 (Sheldrick, 1990)'
_diffrn_ambient_temperature 90(2)
_diffrn_measured_fraction_theta_full 0.996
_diffrn_measured_fraction_theta_max 0.996
_diffrn_measurement_device_type 'CCD area detector'
_diffrn_measurement_method 'phi and omega scans'
_diffrn_radiation_monochromator graphite
_diffrn_radiation_source 'fine-focus sealed tube'
_diffrn_radiation_type MoK\a
_diffrn_radiation_wavelength 0.71073
_diffrn_reflns_av_R_equivalents 0.0309
_diffrn_reflns_av_sigmaI/netI 0.0300
_diffrn_reflns_limit_h_max 18
_diffrn_reflns_limit_h_min -17
_diffrn_reflns_limit_k_max 29
_diffrn_reflns_limit_k_min -29
_diffrn_reflns_limit_l_max 30
_diffrn_reflns_limit_l_min -29
_diffrn_reflns_number 67736
_diffrn_reflns_theta_full 29.62
_diffrn_reflns_theta_max 29.62
_diffrn_reflns_theta_min 1.88
_exptl_absorpt_coefficient_mu 0.433
_exptl_absorpt_correction_T_max 0.9584
_exptl_absorpt_correction_T_min 0.8814
_exptl_absorpt_correction_type 'empirical SADABS'
_exptl_absorpt_process_details 'Blessing, R. (1995) Acta Crystallogr., A51, 33-38'
_exptl_crystal_colour red
_exptl_crystal_density_diffrn 1.298
_exptl_crystal_density_method 'not measured'
_exptl_crystal_description sheet
_exptl_crystal_F_000 2436
_exptl_crystal_size_max 0.30
_exptl_crystal_size_mid 0.26
_exptl_crystal_size_min 0.10
_refine_diff_density_max 1.156
_refine_diff_density_min -0.766
_refine_diff_density_rms 0.080
_refine_ls_extinction_method none
_refine_ls_goodness_of_fit_ref 1.033
_refine_ls_hydrogen_treatment mixed
_refine_ls_matrix_type full
_refine_ls_number_parameters 783
_refine_ls_number_reflns 16576
_refine_ls_number_restraints 0
_refine_ls_restrained_S_all 1.033
_refine_ls_R_factor_all 0.0772
_refine_ls_R_factor_gt 0.0579
_refine_ls_shift/su_max 0.023
_refine_ls_shift/su_mean 0.000
_refine_ls_structure_factor_coef Fsqd
_refine_ls_weighting_details 'calc w=1/[\s^2^(Fo^2^)+(0.0991P)^2^+4.1681P] where P=(Fo^2^+2Fc^2^)/3'
_refine_ls_weighting_scheme calc
_refine_ls_wR_factor_gt 0.1615
_refine_ls_wR_factor_ref 0.1764
_reflns_number_gt 12670
_reflns_number_total 16576
_reflns_threshold_expression >2sigma(I)
_cod_data_source_file ic0609709sup1.cif
_cod_data_source_block Cu(dmp)2-CECR-2H2O-Benzene
_cod_depositor_comments
;
The following automatic conversions were performed:

'_symmetry_cell_setting' value 'Monoclinic' changed to 'monoclinic'
according to /home/saulius/struct/CIF-dictionaries/cif_core.dic
dictionary named 'cif_core.dic' version 2.4.2 from 2011-04-26.

Automatic conversion script
Id: cif_fix_values 1891 2012-01-12 08:04:46Z andrius 
;
_cod_original_sg_symbol_H-M P21/C
_cod_database_code 4332857

loop_
_symmetry_equiv_pos_as_xyz
'x, y, z'
'-x, y+1/2, -z+1/2'
'-x, -y, -z'
'x, -y-1/2, z-1/2'

loop_
_atom_site_label
_atom_site_type_symbol
_atom_site_fract_x
_atom_site_fract_y
_atom_site_fract_z
_atom_site_U_iso_or_equiv
_atom_site_adp_type
_atom_site_occupancy
_atom_site_symmetry_multiplicity
_atom_site_calc_flag
_atom_site_refinement_flags
Cu1 Cu 0.22152(2) -0.084854(13) -0.302095(13) 0.02918(9) Uani 1 1 d .
O1 O -0.21197(13) -0.27357(8) -0.31161(8) 0.0335(4) Uani 1 1 d .
O2 O 0.13062(13) -0.29701(8) -0.15523(8) 0.0327(4) Uani 1 1 d .
O3 O 0.34157(14) -0.30478(8) -0.13535(7) 0.0311(3) Uani 1 1 d .
O4 O 0.49721(14) -0.26596(9) -0.29900(8) 0.0341(4) Uani 1 1 d .
O5 O 0.38450(13) -0.22959(8) -0.42391(8) 0.0297(3) Uani 1 1 d .
O6 O 0.03957(12) -0.23926(7) -0.58009(7) 0.0247(3) Uani 1 1 d .
O7 O -0.15912(13) -0.26006(7) -0.59917(7) 0.0242(3) Uani 1 1 d .
O8 O -0.33344(13) -0.29032(8) -0.44228(8) 0.0296(3) Uani 1 1 d .
N1 N 0.27496(17) -0.11209(8) -0.21047(9) 0.0309(4) Uani 1 1 d .
N2 N 0.37916(15) -0.09484(9) -0.29589(9) 0.0296(4) Uani 1 1 d .
N3 N 0.15015(16) -0.00251(8) -0.33764(10) 0.0313(4) Uani 1 1 d .
N4 N 0.09060(14) -0.12076(8) -0.36658(8) 0.0238(3) Uani 1 1 d .
C1 C 0.2200(3) -0.12561(11) -0.17030(13) 0.0412(6) Uani 1 1 d .
C2 C 0.2737(3) -0.14193(12) -0.10702(14) 0.0505(8) Uani 1 1 d .
H2A H 0.2333 -0.1523 -0.0795 0.061 Uiso 1 1 calc R
C3 C 0.3826(3) -0.14302(12) -0.08488(13) 0.0554(9) Uani 1 1 d .
H3A H 0.4185 -0.1527 -0.0414 0.067 Uiso 1 1 calc R
C4 C 0.4437(3) -0.12993(11) -0.12562(12) 0.0429(6) Uani 1 1 d .
C5 C 0.5577(3) -0.13157(14) -0.10740(14) 0.0546(8) Uani 1 1 d .
H5A H 0.5979 -0.1390 -0.0640 0.066 Uiso 1 1 calc R
C6 C 0.6109(2) -0.12292(14) -0.14949(16) 0.0545(8) Uani 1 1 d .
H6A H 0.6876 -0.1248 -0.1355 0.065 Uiso 1 1 calc R
C7 C 0.5536(2) -0.11075(12) -0.21565(14) 0.0429(6) Uani 1 1 d .
C8 C 0.6029(2) -0.10300(16) -0.26241(18) 0.0587(9) Uani 1 1 d .
H8A H 0.6794 -0.1053 -0.2515 0.070 Uiso 1 1 calc R
C9 C 0.5407(2) -0.09204(18) -0.32414(18) 0.0624(10) Uani 1 1 d .
H9A H 0.5740 -0.0872 -0.3563 0.075 Uiso 1 1 calc R
C10 C 0.4274(2) -0.08796(14) -0.33991(14) 0.0433(6) Uani 1 1 d .
C11 C 0.44062(18) -0.10666(10) -0.23473(11) 0.0310(5) Uani 1 1 d .
C12 C 0.3841(2) -0.11622(9) -0.18936(11) 0.0315(5) Uani 1 1 d .
C13 C 0.0998(3) -0.12224(16) -0.19553(17) 0.0571(9) Uani 1 1 d .
H13A H 0.0773 -0.1101 -0.2405 0.086 Uiso 1 1 calc R
H13B H 0.0739 -0.0915 -0.1712 0.086 Uiso 1 1 calc R
H13C H 0.0692 -0.1629 -0.1914 0.086 Uiso 1 1 calc R
C14 C 0.3554(2) -0.07519(17) -0.40627(14) 0.0529(8) Uani 1 1 d .
H14A H 0.2800 -0.0742 -0.4070 0.079 Uiso 1 1 calc R
H14B H 0.3646 -0.1079 -0.4348 0.079 Uiso 1 1 calc R
H14C H 0.3746 -0.0351 -0.4205 0.079 Uiso 1 1 calc R
C15 C 0.1840(2) 0.05575(11) -0.32420(14) 0.0397(5) Uani 1 1 d .
C16 C 0.1236(3) 0.10618(12) -0.35816(15) 0.0476(7) Uani 1 1 d .
H16A H 0.1506 0.1472 -0.3486 0.057 Uiso 1 1 calc R
C17 C 0.0276(3) 0.09688(12) -0.40423(14) 0.0441(6) Uani 1 1 d .
H17A H -0.0138 0.1311 -0.4259 0.053 Uiso 1 1 calc R
C18 C -0.0098(2) 0.03628(11) -0.41943(13) 0.0380(5) Uani 1 1 d .
C19 C -0.1085(2) 0.02190(13) -0.46775(13) 0.0452(6) Uani 1 1 d .
H19A H -0.1531 0.0546 -0.4905 0.054 Uiso 1 1 calc R
C20 C -0.1394(2) -0.03708(13) -0.48164(13) 0.0463(6) Uani 1 1 d .
H20A H -0.2055 -0.0456 -0.5142 0.056 Uiso 1 1 calc R
C21 C -0.0744(2) -0.08754(11) -0.44819(12) 0.0358(5) Uani 1 1 d .
C22 C -0.1013(2) -0.15007(13) -0.46131(14) 0.0461(7) Uani 1 1 d .
H22A H -0.1660 -0.1609 -0.4941 0.055 Uiso 1 1 calc R
C23 C -0.0349(2) -0.19553(11) -0.42716(12) 0.0374(5) Uani 1 1 d .
H23A H -0.0542 -0.2379 -0.4356 0.045 Uiso 1 1 calc R
C24 C 0.06191(17) -0.17972(9) -0.37963(10) 0.0249(4) Uani 1 1 d .
C25 C 0.02273(18) -0.07520(10) -0.40009(10) 0.0272(4) Uani 1 1 d .
C26 C 0.05572(19) -0.01227(10) -0.38501(11) 0.0293(4) Uani 1 1 d .
C27 C 0.2882(3) 0.06482(14) -0.27206(18) 0.0553(8) Uani 1 1 d .
H27A H 0.3174 0.0244 -0.2546 0.083 Uiso 1 1 calc R
H27B H 0.2758 0.0902 -0.2383 0.083 Uiso 1 1 calc R
H27C H 0.3399 0.0858 -0.2889 0.083 Uiso 1 1 calc R
C28 C 0.13585(18) -0.22920(10) -0.34271(10) 0.0283(4) Uani 1 1 d .
H28A H 0.1990 -0.2100 -0.3118 0.042 Uiso 1 1 calc R
H28B H 0.1595 -0.2554 -0.3720 0.042 Uiso 1 1 calc R
H28C H 0.0975 -0.2547 -0.3202 0.042 Uiso 1 1 calc R
C31 C -0.10013(16) -0.36135(9) -0.32067(9) 0.0224(4) Uani 1 1 d .
C32 C -0.11781(17) -0.30745(10) -0.29019(10) 0.0260(4) Uani 1 1 d .
C33 C -0.04091(17) -0.28609(10) -0.23534(10) 0.0277(4) Uani 1 1 d .
H33A H -0.0550 -0.2499 -0.2149 0.033 Uiso 1 1 calc R
C34 C 0.05678(16) -0.31724(10) -0.20998(9) 0.0258(4) Uani 1 1 d .
C35 C 0.08041(16) -0.36929(10) -0.24073(9) 0.0232(4) Uani 1 1 d .
C36 C 0.00071(16) -0.39001(9) -0.29518(9) 0.0229(4) Uani 1 1 d .
H36A H 0.0156 -0.4256 -0.3162 0.027 Uiso 1 1 calc R
C37 C 0.19191(16) -0.39923(10) -0.21380(10) 0.0240(4) Uani 1 1 d .
H37A H 0.2131 -0.3955 -0.1664 0.029 Uiso 1 1 calc R
C38 C 0.27569(16) -0.36321(9) -0.23424(9) 0.0225(4) Uani 1 1 d .
C39 C 0.34453(16) -0.31903(10) -0.19543(9) 0.0250(4) Uani 1 1 d .
C40 C 0.41972(17) -0.28746(10) -0.21613(10) 0.0270(4) Uani 1 1 d .
H40A H 0.4659 -0.2577 -0.1892 0.032 Uiso 1 1 calc R
C41 C 0.42766(16) -0.29917(10) -0.27600(10) 0.0256(4) Uani 1 1 d .
C42 C 0.36159(15) -0.34325(9) -0.31591(9) 0.0223(4) Uani 1 1 d .
C43 C 0.28606(16) -0.37323(9) -0.29408(9) 0.0221(4) Uani 1 1 d .
H43A H 0.2388 -0.4022 -0.3215 0.027 Uiso 1 1 calc R
C44 C 0.37069(17) -0.35705(10) -0.38166(10) 0.0246(4) Uani 1 1 d .
H44A H 0.4400 -0.3380 -0.3826 0.030 Uiso 1 1 calc R
C45 C 0.28090(16) -0.32520(9) -0.43333(9) 0.0223(4) Uani 1 1 d .
C46 C 0.29195(16) -0.26450(10) -0.45155(9) 0.0238(4) Uani 1 1 d .
C47 C 0.21179(17) -0.23562(9) -0.49989(10) 0.0245(4) Uani 1 1 d .
H47A H 0.2225 -0.1944 -0.5118 0.029 Uiso 1 1 calc R
C48 C 0.11491(16) -0.26650(9) -0.53159(9) 0.0220(4) Uani 1 1 d .
C49 C 0.09975(16) -0.32732(9) -0.51287(9) 0.0205(3) Uani 1 1 d .
C50 C 0.18279(16) -0.35484(9) -0.46446(9) 0.0210(4) Uani 1 1 d .
H50A H 0.1724 -0.3959 -0.4519 0.025 Uiso 1 1 calc R
C51 C -0.00568(15) -0.35974(9) -0.54789(9) 0.0200(3) Uani 1 1 d .
H51A H -0.0282 -0.3441 -0.5927 0.024 Uiso 1 1 calc R
C52 C -0.09380(15) -0.34062(8) -0.52051(9) 0.0192(3) Uani 1 1 d .
C53 C -0.16642(15) -0.29264(9) -0.54803(9) 0.0206(3) Uani 1 1 d .
C54 C -0.24754(16) -0.27631(9) -0.52280(9) 0.0229(4) Uani 1 1 d .
H54A H -0.2977 -0.2446 -0.5424 0.027 Uiso 1 1 calc R
C55 C -0.25515(16) -0.30646(9) -0.46876(9) 0.0225(4) Uani 1 1 d .
C56 C -0.18263(15) -0.35277(9) -0.43897(9) 0.0208(4) Uani 1 1 d .
C57 C -0.10314(16) -0.36829(9) -0.46591(9) 0.0202(3) Uani 1 1 d .
H57A H -0.0525 -0.3996 -0.4458 0.024 Uiso 1 1 calc R
C58 C -0.18793(16) -0.38538(9) -0.37921(9) 0.0231(4) Uani 1 1 d .
H58A H -0.2587 -0.3738 -0.3739 0.028 Uiso 1 1 calc R
C59 C 0.19551(18) -0.46892(10) -0.22878(10) 0.0293(4) Uani 1 1 d .
H59A H 0.1695 -0.4745 -0.2756 0.035 Uiso 1 1 calc R
H59B H 0.2716 -0.4831 -0.2130 0.035 Uiso 1 1 calc R
C60 C 0.1287(2) -0.50940(12) -0.19986(13) 0.0378(5) Uani 1 1 d .
H60A H 0.1350 -0.5528 -0.2114 0.057 Uiso 1 1 calc R
H60B H 0.0528 -0.4965 -0.2161 0.057 Uiso 1 1 calc R
H60C H 0.1550 -0.5051 -0.1534 0.057 Uiso 1 1 calc R
C61 C 0.37872(19) -0.42633(10) -0.39387(11) 0.0311(5) Uani 1 1 d .
H61A H 0.3155 -0.4478 -0.3880 0.037 Uiso 1 1 calc R
H61B H 0.3764 -0.4325 -0.4386 0.037 Uiso 1 1 calc R
C62 C 0.4799(2) -0.45456(14) -0.35048(14) 0.0452(6) Uani 1 1 d .
H62A H 0.4814 -0.4988 -0.3600 0.068 Uiso 1 1 calc R
H62B H 0.4818 -0.4493 -0.3062 0.068 Uiso 1 1 calc R
H62C H 0.5428 -0.4340 -0.3567 0.068 Uiso 1 1 calc R
C63 C 0.00556(17) -0.43017(9) -0.55154(9) 0.0230(4) Uani 1 1 d .
H63A H 0.0676 -0.4397 -0.5666 0.028 Uiso 1 1 calc R
H63B H 0.0211 -0.4480 -0.5083 0.028 Uiso 1 1 calc R
C64 C -0.09576(18) -0.46057(10) -0.59603(10) 0.0292(4) Uani 1 1 d .
H64A H -0.0847 -0.5055 -0.5967 0.044 Uiso 1 1 calc R
H64B H -0.1107 -0.4438 -0.6391 0.044 Uiso 1 1 calc R
H64C H -0.1572 -0.4520 -0.5809 0.044 Uiso 1 1 calc R
C65 C -0.18817(19) -0.45604(10) -0.38582(10) 0.0283(4) Uani 1 1 d .
H65A H -0.1197 -0.4694 -0.3921 0.034 Uiso 1 1 calc R
H65B H -0.1920 -0.4752 -0.3460 0.034 Uiso 1 1 calc R
C66 C -0.2832(2) -0.47891(12) -0.44163(12) 0.0411(6) Uani 1 1 d .
H66A H -0.2803 -0.5242 -0.4442 0.062 Uiso 1 1 calc R
H66B H -0.2789 -0.4607 -0.4813 0.062 Uiso 1 1 calc R
H66C H -0.3512 -0.4665 -0.4352 0.062 Uiso 1 1 calc R
O1W O 0.69190(16) -0.24297(14) -0.22053(10) 0.0613(8) Uani 1 1 d .
O2W O 0.50088(15) -0.28094(10) -0.01090(10) 0.0408(4) Uani 1 1 d .
C1S C -0.4221(6) -0.0420(6) -0.4793(5) 0.158(4) Uani 1 1 d .
H1SA H -0.3662 -0.0718 -0.4643 0.189 Uiso 1 1 calc R
C2S C -0.5042(11) -0.0536(4) -0.5325(4) 0.185(5) Uani 1 1 d .
H2SA H -0.5057 -0.0914 -0.5546 0.222 Uiso 1 1 calc R
C3S C -0.4170(8) 0.0131(5) -0.4456(4) 0.158(4) Uani 1 1 d .
H3SA H -0.3587 0.0211 -0.4079 0.190 Uiso 1 1 calc R
H1O H -0.248(3) -0.2802(18) -0.3498(19) 0.064(11) Uiso 1 1 d .
H2O H 0.104(3) -0.2797(17) -0.1255(17) 0.058(10) Uiso 1 1 d .
H3O H 0.280(2) -0.3022(13) -0.1373(13) 0.027(7) Uiso 1 1 d .
H4O H 0.551(3) -0.2592(16) -0.2716(18) 0.057(10) Uiso 1 1 d .
H5O H 0.415(2) -0.2421(13) -0.3915(15) 0.030(7) Uiso 1 1 d .
H7O H -0.102(3) -0.2589(14) -0.5971(14) 0.033(8) Uiso 1 1 d .
H8O H -0.367(3) -0.2675(16) -0.4632(16) 0.046(10) Uiso 1 1 d .
H1WA H 0.724(3) -0.2513(16) -0.2402(17) 0.045(9) Uiso 1 1 d .
H1WB H 0.733(3) -0.2454(18) -0.185(2) 0.064(11) Uiso 1 1 d .
H2WA H 0.458(3) -0.2859(19) -0.050(2) 0.072(12) Uiso 1 1 d .
H2WB H 0.463(3) -0.286(2) 0.016(2) 0.080(13) Uiso 1 1 d .

loop_
_atom_site_aniso_label
_atom_site_aniso_U_11
_atom_site_aniso_U_22
_atom_site_aniso_U_33
_atom_site_aniso_U_23
_atom_site_aniso_U_13
_atom_site_aniso_U_12
Cu1 0.02326(14) 0.03038(14) 0.03107(15) -0.00085(10) 0.00467(11) -0.00305(10)
O1 0.0279(8) 0.0477(10) 0.0228(8) -0.0060(7) 0.0051(6) 0.0116(7)
O2 0.0228(7) 0.0496(10) 0.0249(7) -0.0163(7) 0.0062(6) -0.0005(7)
O3 0.0245(8) 0.0467(9) 0.0217(7) -0.0100(6) 0.0068(6) -0.0043(7)
O4 0.0243(8) 0.0495(10) 0.0251(8) 0.0021(7) 0.0029(7) -0.0121(7)
O5 0.0244(7) 0.0373(8) 0.0238(8) 0.0023(6) 0.0027(6) -0.0071(6)
O6 0.0237(7) 0.0280(7) 0.0208(7) 0.0074(5) 0.0048(6) -0.0017(5)
O7 0.0203(7) 0.0305(7) 0.0199(7) 0.0072(5) 0.0039(6) -0.0004(6)
O8 0.0237(7) 0.0413(9) 0.0246(8) 0.0012(7) 0.0090(6) 0.0082(7)
N1 0.0421(11) 0.0223(8) 0.0302(9) -0.0032(7) 0.0142(8) -0.0068(7)
N2 0.0240(9) 0.0324(9) 0.0289(9) 0.0097(7) 0.0036(7) -0.0031(7)
N3 0.0342(10) 0.0244(8) 0.0396(10) -0.0028(7) 0.0178(9) -0.0013(7)
N4 0.0243(8) 0.0230(8) 0.0237(8) 0.0012(6) 0.0071(7) 0.0026(6)
C1 0.0651(18) 0.0261(10) 0.0422(14) -0.0071(9) 0.0310(13) -0.0079(11)
C2 0.092(2) 0.0315(12) 0.0420(15) 0.0026(11) 0.0403(17) 0.0041(14)
C3 0.113(3) 0.0284(12) 0.0275(12) 0.0058(9) 0.0262(16) 0.0192(15)
C4 0.0666(18) 0.0266(11) 0.0274(11) 0.0019(9) 0.0037(12) 0.0140(11)
C5 0.069(2) 0.0449(15) 0.0319(13) 0.0004(11) -0.0102(13) 0.0221(14)
C6 0.0371(14) 0.0472(15) 0.0562(18) 0.0055(13) -0.0176(13) 0.0109(12)
C7 0.0309(12) 0.0375(12) 0.0486(15) 0.0105(11) -0.0037(11) 0.0005(10)
C8 0.0213(12) 0.0661(19) 0.082(2) 0.0313(17) 0.0062(13) 0.0007(12)
C9 0.0311(14) 0.089(2) 0.073(2) 0.0474(19) 0.0238(15) 0.0093(14)
C10 0.0288(12) 0.0576(16) 0.0437(14) 0.0267(12) 0.0117(11) 0.0050(11)
C11 0.0297(11) 0.0239(9) 0.0323(11) 0.0061(8) -0.0002(9) -0.0028(8)
C12 0.0474(13) 0.0177(9) 0.0255(10) 0.0027(7) 0.0060(9) 0.0004(8)
C13 0.066(2) 0.0571(18) 0.067(2) -0.0194(15) 0.0472(18) -0.0217(15)
C14 0.0452(15) 0.081(2) 0.0370(14) 0.0292(14) 0.0191(12) 0.0189(14)
C15 0.0453(14) 0.0283(11) 0.0506(15) -0.0064(10) 0.0226(12) -0.0049(10)
C16 0.0665(19) 0.0233(11) 0.0617(18) -0.0029(11) 0.0326(16) -0.0007(11)
C17 0.0591(17) 0.0262(11) 0.0503(16) 0.0041(10) 0.0222(14) 0.0094(11)
C18 0.0504(15) 0.0278(11) 0.0408(13) 0.0062(9) 0.0218(12) 0.0112(10)
C19 0.0516(16) 0.0384(13) 0.0425(14) 0.0098(11) 0.0104(12) 0.0214(12)
C20 0.0453(15) 0.0447(14) 0.0381(14) 0.0052(11) -0.0019(11) 0.0169(12)
C21 0.0368(12) 0.0316(11) 0.0324(12) 0.0017(9) 0.0017(10) 0.0089(9)
C22 0.0413(14) 0.0389(13) 0.0409(14) -0.0062(11) -0.0113(11) 0.0034(11)
C23 0.0385(13) 0.0273(10) 0.0353(12) -0.0046(9) -0.0039(10) 0.0005(9)
C24 0.0261(10) 0.0235(9) 0.0235(9) -0.0006(7) 0.0056(8) 0.0026(7)
C25 0.0297(10) 0.0253(9) 0.0270(10) 0.0016(8) 0.0096(9) 0.0048(8)
C26 0.0346(11) 0.0255(10) 0.0310(11) 0.0015(8) 0.0151(9) 0.0051(8)
C27 0.0537(18) 0.0375(14) 0.074(2) -0.0136(14) 0.0187(16) -0.0136(13)
C28 0.0306(11) 0.0237(9) 0.0281(10) 0.0030(8) 0.0057(9) 0.0043(8)
C31 0.0237(9) 0.0296(9) 0.0148(8) -0.0011(7) 0.0072(7) -0.0018(7)
C32 0.0246(10) 0.0346(10) 0.0207(9) -0.0020(8) 0.0101(8) 0.0040(8)
C33 0.0274(10) 0.0342(10) 0.0230(9) -0.0080(8) 0.0099(8) 0.0022(8)
C34 0.0226(9) 0.0364(11) 0.0194(9) -0.0058(8) 0.0080(8) -0.0022(8)
C35 0.0229(9) 0.0300(10) 0.0182(9) -0.0012(7) 0.0084(7) -0.0011(7)
C36 0.0245(9) 0.0278(9) 0.0175(8) -0.0019(7) 0.0085(7) -0.0007(7)
C37 0.0228(9) 0.0289(9) 0.0204(9) -0.0009(7) 0.0070(7) -0.0001(7)
C38 0.0189(9) 0.0263(9) 0.0207(9) 0.0006(7) 0.0041(7) 0.0022(7)
C39 0.0222(9) 0.0314(10) 0.0191(9) -0.0031(7) 0.0035(7) 0.0022(8)
C40 0.0224(9) 0.0318(10) 0.0229(9) -0.0027(8) 0.0017(8) -0.0022(8)
C41 0.0190(9) 0.0332(10) 0.0226(9) 0.0032(8) 0.0038(7) 0.0011(7)
C42 0.0176(8) 0.0274(9) 0.0200(9) 0.0012(7) 0.0035(7) 0.0053(7)
C43 0.0203(9) 0.0249(9) 0.0195(9) -0.0013(7) 0.0041(7) 0.0034(7)
C44 0.0219(9) 0.0301(10) 0.0227(9) 0.0005(7) 0.0081(8) 0.0036(7)
C45 0.0224(9) 0.0288(9) 0.0165(8) -0.0008(7) 0.0076(7) 0.0014(7)
C46 0.0218(9) 0.0311(10) 0.0194(9) -0.0020(7) 0.0077(7) -0.0041(7)
C47 0.0260(10) 0.0257(9) 0.0220(9) 0.0020(7) 0.0082(8) -0.0036(7)
C48 0.0232(9) 0.0263(9) 0.0174(8) 0.0026(7) 0.0079(7) -0.0002(7)
C49 0.0224(9) 0.0234(8) 0.0170(8) 0.0005(7) 0.0081(7) -0.0010(7)
C50 0.0243(9) 0.0224(8) 0.0174(8) -0.0004(7) 0.0083(7) 0.0004(7)
C51 0.0225(9) 0.0218(8) 0.0152(8) 0.0002(6) 0.0052(7) 0.0002(7)
C52 0.0198(8) 0.0207(8) 0.0162(8) -0.0017(6) 0.0045(7) -0.0019(6)
C53 0.0199(8) 0.0241(8) 0.0157(8) 0.0001(7) 0.0024(7) -0.0040(7)
C54 0.0200(9) 0.0251(9) 0.0203(9) -0.0011(7) 0.0018(7) 0.0012(7)
C55 0.0198(9) 0.0271(9) 0.0197(9) -0.0038(7) 0.0050(7) -0.0007(7)
C56 0.0211(9) 0.0252(9) 0.0151(8) -0.0027(7) 0.0045(7) -0.0037(7)
C57 0.0213(9) 0.0209(8) 0.0171(8) 0.0000(6) 0.0043(7) -0.0004(7)
C58 0.0219(9) 0.0291(9) 0.0178(8) 0.0003(7) 0.0058(7) -0.0020(7)
C59 0.0300(11) 0.0313(10) 0.0258(10) -0.0002(8) 0.0074(8) 0.0012(8)
C60 0.0405(13) 0.0352(12) 0.0394(13) 0.0013(10) 0.0149(11) -0.0016(10)
C61 0.0302(11) 0.0318(11) 0.0324(11) -0.0030(8) 0.0113(9) 0.0055(8)
C62 0.0412(14) 0.0470(14) 0.0408(14) 0.0023(11) 0.0039(11) 0.0156(11)
C63 0.0268(10) 0.0222(8) 0.0191(8) -0.0022(7) 0.0062(7) 0.0008(7)
C64 0.0325(11) 0.0252(9) 0.0256(10) -0.0047(8) 0.0031(8) -0.0006(8)
C65 0.0334(11) 0.0276(10) 0.0238(10) 0.0012(8) 0.0090(8) -0.0042(8)
C66 0.0471(15) 0.0350(12) 0.0357(13) -0.0028(10) 0.0053(11) -0.0127(10)
O1W 0.0222(9) 0.134(2) 0.0234(9) -0.0222(12) 0.0016(8) 0.0098(11)
O2W 0.0313(9) 0.0570(11) 0.0344(10) -0.0099(8) 0.0108(8) -0.0084(8)
C1S 0.083(4) 0.261(11) 0.149(7) 0.128(7) 0.066(5) 0.069(6)
C2S 0.359(15) 0.116(5) 0.073(4) 0.029(4) 0.058(7) 0.026(8)
C3S 0.150(7) 0.198(9) 0.095(5) 0.066(6) -0.004(5) -0.106(7)

loop_
_atom_type_symbol
_atom_type_description
_atom_type_scat_dispersion_real
_atom_type_scat_dispersion_imag
_atom_type_scat_source
C C 0.0033 0.0016 'International Tables Vol C Tables 4.2.6.8 and 6.1.1.4'
H H 0.0000 0.0000 'International Tables Vol C Tables 4.2.6.8 and 6.1.1.4'
N N 0.0061 0.0033 'International Tables Vol C Tables 4.2.6.8 and 6.1.1.4'
O O 0.0106 0.0060 'International Tables Vol C Tables 4.2.6.8 and 6.1.1.4'
Cu Cu 0.3201 1.2651 'International Tables Vol C Tables 4.2.6.8 and 6.1.1.4'

loop_
_geom_angle_atom_site_label_1
_geom_angle_atom_site_label_2
_geom_angle_atom_site_label_3
_geom_angle
_geom_angle_site_symmetry_1
N4 Cu1 N1 123.35(7) .
N4 Cu1 N2 128.60(8) .
N1 Cu1 N2 83.26(8) .
N4 Cu1 N3 83.15(7) .
N1 Cu1 N3 127.69(8) .
N2 Cu1 N3 116.50(7) .
C1 N1 C12 118.9(2) .
C1 N1 Cu1 130.26(19) .
C12 N1 Cu1 110.86(15) .
C10 N2 C11 119.1(2) .
C10 N2 Cu1 130.27(16) .
C11 N2 Cu1 110.52(16) .
C15 N3 C26 118.3(2) .
C15 N3 Cu1 130.92(19) .
C26 N3 Cu1 110.69(14) .
C24 N4 C25 118.59(19) .
C24 N4 Cu1 129.93(14) .
C25 N4 Cu1 111.47(14) .
N1 C1 C2 121.1(3) .
N1 C1 C13 117.5(3) .
C2 C1 C13 121.3(3) .
C3 C2 C1 120.2(3) .
C2 C3 C4 120.6(3) .
C12 C4 C3 116.1(3) .
C12 C4 C5 119.1(3) .
C3 C4 C5 124.8(3) .
C6 C5 C4 122.0(3) .
C5 C6 C7 121.1(3) .
C8 C7 C11 117.3(2) .
C8 C7 C6 124.4(3) .
C11 C7 C6 118.2(3) .
C9 C8 C7 119.8(3) .
C8 C9 C10 119.9(3) .
N2 C10 C9 121.1(3) .
N2 C10 C14 116.5(2) .
C9 C10 C14 122.4(3) .
N2 C11 C7 122.8(2) .
N2 C11 C12 116.9(2) .
C7 C11 C12 120.3(2) .
N1 C12 C4 123.0(2) .
N1 C12 C11 117.8(2) .
C4 C12 C11 119.2(2) .
N3 C15 C16 121.2(3) .
N3 C15 C27 116.9(2) .
C16 C15 C27 121.9(2) .
C17 C16 C15 120.8(2) .
C16 C17 C18 119.2(2) .
C17 C18 C26 117.3(3) .
C17 C18 C19 123.2(2) .
C26 C18 C19 119.5(2) .
C20 C19 C18 120.9(2) .
C19 C20 C21 121.1(3) .
C25 C21 C22 116.6(2) .
C25 C21 C20 119.6(2) .
C22 C21 C20 123.8(2) .
C23 C22 C21 120.2(2) .
C22 C23 C24 120.1(2) .
N4 C24 C23 121.22(19) .
N4 C24 C28 118.38(19) .
C23 C24 C28 120.40(19) .
N4 C25 C21 123.3(2) .
N4 C25 C26 117.3(2) .
C21 C25 C26 119.4(2) .
N3 C26 C18 123.2(2) .
N3 C26 C25 117.35(19) .
C18 C26 C25 119.5(2) .
C36 C31 C32 116.77(18) .
C36 C31 C58 123.30(18) .
C32 C31 C58 119.93(18) .
O1 C32 C33 116.30(18) .
O1 C32 C31 122.70(19) .
C33 C32 C31 120.98(19) .
C32 C33 C34 120.54(19) .
O2 C34 C33 120.23(19) .
O2 C34 C35 119.30(19) .
C33 C34 C35 120.47(19) .
C36 C35 C34 117.42(19) .
C36 C35 C37 123.92(18) .
C34 C35 C37 118.65(18) .
C35 C36 C31 123.69(18) .
C38 C37 C35 110.64(16) .
C38 C37 C59 111.04(16) .
C35 C37 C59 114.71(17) .
C43 C38 C39 116.89(18) .
C43 C38 C37 120.06(18) .
C39 C38 C37 123.04(18) .
O3 C39 C40 116.76(18) .
O3 C39 C38 122.32(19) .
C40 C39 C38 120.92(19) .
C41 C40 C39 120.23(19) .
O4 C41 C40 121.27(19) .
O4 C41 C42 117.91(19) .
C40 C41 C42 120.76(19) .
C43 C42 C41 117.45(18) .
C43 C42 C44 121.38(18) .
C41 C42 C44 121.15(18) .
C42 C43 C38 123.70(19) .
C45 C44 C42 110.80(16) .
C45 C44 C61 112.93(18) .
C42 C44 C61 112.95(17) .
C46 C45 C50 116.74(18) .
C46 C45 C44 121.25(18) .
C50 C45 C44 122.00(18) .
C47 C46 O5 115.71(18) .
C47 C46 C45 121.71(18) .
O5 C46 C45 122.56(19) .
C46 C47 C48 120.79(18) .
O6 C48 C47 120.48(17) .
O6 C48 C49 120.58(18) .
C47 C48 C49 118.91(18) .
C50 C49 C48 118.44(18) .
C50 C49 C51 123.63(17) .
C48 C49 C51 117.91(17) .
C49 C50 C45 123.37(18) .
C49 C51 C52 110.44(15) .
C49 C51 C63 113.44(16) .
C52 C51 C63 112.85(16) .
C57 C52 C53 117.41(17) .
C57 C52 C51 121.27(17) .
C53 C52 C51 121.27(16) .
O7 C53 C54 117.88(17) .
O7 C53 C52 121.66(17) .
C54 C53 C52 120.45(17) .
C53 C54 C55 119.93(18) .
O8 C55 C56 117.74(18) .
O8 C55 C54 120.96(18) .
C56 C55 C54 121.29(18) .
C55 C56 C57 117.18(17) .
C55 C56 C58 122.22(17) .
C57 C56 C58 120.60(17) .
C52 C57 C56 123.66(18) .
C56 C58 C31 110.71(16) .
C56 C58 C65 112.13(16) .
C31 C58 C65 113.49(17) .
C60 C59 C37 114.20(19) .
C62 C61 C44 112.4(2) .
C64 C63 C51 112.55(17) .
C66 C65 C58 112.04(19) .
C2S C1S C3S 121.3(8) .
C3S C2S C1S 120.8(8) 3_454
C2S C3S C1S 117.9(7) 3_454

loop_
_geom_bond_atom_site_label_1
_geom_bond_atom_site_label_2
_geom_bond_distance
_geom_bond_site_symmetry_2
Cu1 N4 2.0010(18) .
Cu1 N1 2.012(2) .
Cu1 N2 2.0289(19) .
Cu1 N3 2.0433(19) .
O1 C32 1.377(3) .
O2 C34 1.358(2) .
O3 C39 1.378(2) .
O4 C41 1.375(3) .
O5 C46 1.389(2) .
O6 C48 1.339(2) .
O7 C53 1.362(2) .
O8 C55 1.375(2) .
N1 C1 1.341(3) .
N1 C12 1.353(3) .
N2 C10 1.327(3) .
N2 C11 1.361(3) .
N3 C15 1.334(3) .
N3 C26 1.356(3) .
N4 C24 1.331(3) .
N4 C25 1.372(3) .
C1 C2 1.398(4) .
C1 C13 1.490(5) .
C2 C3 1.347(5) .
C3 C4 1.410(4) .
C4 C12 1.409(3) .
C4 C5 1.413(5) .
C5 C6 1.341(5) .
C6 C7 1.441(4) .
C7 C8 1.392(5) .
C7 C11 1.401(3) .
C8 C9 1.370(5) .
C9 C10 1.410(4) .
C10 C14 1.496(4) .
C11 C12 1.438(3) .
C15 C16 1.412(4) .
C15 C27 1.490(4) .
C16 C17 1.355(5) .
C17 C18 1.398(4) .
C18 C26 1.412(3) .
C18 C19 1.422(4) .
C19 C20 1.340(4) .
C20 C21 1.432(3) .
C21 C25 1.398(3) .
C21 C22 1.401(4) .
C22 C23 1.367(3) .
C23 C24 1.405(3) .
C24 C28 1.495(3) .
C25 C26 1.431(3) .
C31 C36 1.400(3) .
C31 C32 1.400(3) .
C31 C58 1.522(3) .
C32 C33 1.385(3) .
C33 C34 1.391(3) .
C34 C35 1.398(3) .
C35 C36 1.392(3) .
C35 C37 1.529(3) .
C37 C38 1.523(3) .
C37 C59 1.543(3) .
C38 C43 1.392(3) .
C38 C39 1.401(3) .
C39 C40 1.387(3) .
C40 C41 1.386(3) .
C41 C42 1.394(3) .
C42 C43 1.388(3) .
C42 C44 1.528(3) .
C44 C45 1.517(3) .
C44 C61 1.528(3) .
C45 C46 1.391(3) .
C45 C50 1.400(3) .
C46 C47 1.384(3) .
C47 C48 1.403(3) .
C48 C49 1.409(3) .
C49 C50 1.391(3) .
C49 C51 1.518(3) .
C51 C52 1.518(3) .
C51 C63 1.531(3) .
C52 C57 1.389(3) .
C52 C53 1.404(3) .
C53 C54 1.391(3) .
C54 C55 1.393(3) .
C55 C56 1.390(3) .
C56 C57 1.392(3) .
C56 C58 1.520(3) .
C58 C65 1.531(3) .
C59 C60 1.513(3) .
C61 C62 1.493(3) .
C63 C64 1.523(3) .
C65 C66 1.527(3) .
C1S C2S 1.340(12) .
C1S C3S 1.393(13) .
C2S C3S 1.318(13) 3_454
C3S C2S 1.318(13) 3_454

loop_
_geom_hbond_atom_site_label_D
_geom_hbond_atom_site_label_H
_geom_hbond_atom_site_label_A
_geom_hbond_distance_DH
_geom_hbond_distance_HA
_geom_hbond_distance_DA
_geom_hbond_angle_DHA
_geom_hbond_site_symmetry_A
O1 H1O O8 0.84(4) 2.01(4) 2.846(2) 176(4) .
O2 H2O O6 0.92(4) 1.56(4) 2.461(2) 168(3) 4_556
O3 H3O O2 0.79(3) 1.86(3) 2.651(2) 171(3) .
O4 H4O O1W 0.78(4) 1.86(4) 2.628(3) 168(4) .
O5 H5O O4 0.75(3) 2.05(3) 2.800(2) 173(3) .
O7 H7O O6 0.74(3) 1.81(3) 2.531(2) 166(3) .
O8 H8O O2W 0.72(3) 2.00(4) 2.693(3) 160(4) 4_455
O1W H1WA O1 0.72(4) 2.07(4) 2.774(3) 169(4) 1_655
O1W H1WB O7 0.80(4) 1.98(4) 2.771(2) 173(4) 4_656
O2W H2WA O3 0.88(4) 2.05(4) 2.921(2) 171(4) .
O2W H2WB O5 0.90(5) 1.94(5) 2.817(3) 162(4) 4_556
